data_9007518
loop_
_publ_author_name
'Ferraris, G.'
'Jones, D. W.'
'Yerkess, J.'

_publ_section_title
;
 Determination of hydrogen atom positions in the crystal structure of
 pharmacolite, CaHAsO4(H2O)2, by neutron diffraction
;
_journal_name_full 'Acta Crystallographica, Section B'
_journal_page_first 349
_journal_page_last 354
_journal_paper_doi 10.1107/S0567740871002206
_journal_volume 27
_journal_year 1971
_chemical_compound_source 'Andreasberg, Harz Mts, Lower Saxony, Germany'
_chemical_formula_sum 'As Ca H5 O6'
_chemical_name_mineral Pharmacolite
_space_group_IT_number 9
_symmetry_space_group_name_Hall 'I -2ya'
_symmetry_space_group_name_H-M 'I 1 a 1'
_cell_angle_alpha 90
_cell_angle_beta 114.83
_cell_angle_gamma 90
_cell_length_a 5.9745
_cell_length_b 15.4340
_cell_length_c 6.2797
_cell_formula_units_Z 4
_cell_volume 525.525
_database_code_amcsd 0009386
_exptl_crystal_density_diffrn 2.730
_cod_original_formula_sum 'Ca As O6 H5'
_cod_database_code 9007518

loop_
_space_group_symop_operation_xyz
x,y,z
1/2+x,1/2+y,1/2+z
1/2+x,-y,z
+x,1/2-y,1/2+z

loop_
_atom_site_aniso_label
_atom_site_aniso_U_11
_atom_site_aniso_U_22
_atom_site_aniso_U_33
_atom_site_aniso_U_12
_atom_site_aniso_U_13
_atom_site_aniso_U_23
Ca 0.01264 0.00977 0.01368 0.00076 0.00557 0.00076
As 0.00539 0.00628 0.01292 0.00066 0.00300 -0.00075
O2 0.02913 0.01773 0.05319 0.00127 0.02913 -0.00760
O1 0.05699 0.02533 0.03166 -0.00507 0.02913 0.00507
O3 0.04306 0.03547 0.04053 0.00127 0.03293 0.00000
O4 0.06713 0.02660 0.03420 0.00507 0.02026 0.00380
O5 0.05573 0.05193 0.03926 -0.00380 0.01393 0.00760
O6 0.02837 0.01026 0.01950 -0.00215 0.01368 -0.00342
H1 0.00760 0.01330 0.01976 -0.00038 -0.00063 -0.00481
H2 0.01621 0.02039 0.01849 0.00595 0.00760 0.00747
H3 0.00722 0.01178 0.01748 0.00063 0.00241 0.00291
H4 0.02482 0.01406 0.03382 -0.00139 0.02001 -0.00836
H5 0.03901 0.01659 0.03306 -0.00152 0.02204 0.00317

loop_
_atom_site_label
_atom_site_fract_x
_atom_site_fract_y
_atom_site_fract_z
Ca 0.26050 0.82620 0.00930
As 0.25320 0.32425 -0.01400
O2 0.53400 0.27860 0.09910
O1 0.23910 0.37460 0.22600
O3 0.19410 0.39780 -0.22380
O4 0.02730 0.25030 -0.11770
O5 0.14140 0.92570 0.24350
O6 0.26710 0.94560 0.76850
H1 0.15120 0.33280 0.30090
H2 0.15670 0.98800 0.24660
H3 -0.01960 0.91370 0.24590
H4 0.26430 0.00750 0.78000
H5 0.25360 0.93480 0.62020

loop_
_cod_related_entry_id
_cod_related_entry_database
_cod_related_entry_code
1 AMCSD 0009386
